data_8103786
loop_
_publ_author_name
'Toebbens, D.M.'
'Depmeier, W.'

_publ_section_title
;
 Superstructure of strontium chromate aluminate sodalite at low
 temperatures
;
_journal_name_full 'Zeitschrift fuer Kristallographie (149,1979-)'
_journal_page_first 586
_journal_page_last 590
_journal_volume 216
_journal_year 2001
_chemical_formula_sum 'Al12 Cr2 O32 Sr8'
_chemical_name_systematic 'Sr8 (Al12 O24) (Cr O4)2'
_space_group_IT_number 33
_symmetry_space_group_name_Hall 'P 2c -2n'
_symmetry_space_group_name_H-M 'P n a 21'
_cell_angle_alpha 90
_cell_angle_beta 90
_cell_angle_gamma 90
_cell_formula_units_Z 2
_cell_length_a 9.456
_cell_length_b 13.3304
_cell_length_c 13.3011
_cell_volume 1676.634
_citation_journal_id_ASTM ZEKRDZ
_cod_data_source_file Toebbens_ZEKRDZ_2001_77.cif
_cod_data_source_block Al12Cr2O32Sr8
_cod_database_code 8103786

loop_
_symmetry_equiv_pos_as_xyz
x,y,z
-x,-y,z+1/2
-x+1/2,y+1/2,z+1/2
x+1/2,-y+1/2,z

loop_
_atom_site_label
_atom_site_type_symbol
_atom_site_fract_x
_atom_site_fract_y
_atom_site_fract_z
_atom_site_occupancy
_atom_site_U_iso_or_equiv
O12 O-2 0.88361 0.8081 0.6925 1 0.0
Al3 Al+3 0.2605 0.8795 0.8867 1 0.0
O6 O-2 0.082 0.6741 0.3442 1 0.0
O9 O-2 0.383 0.3324 0.3192 1 0.0
Al2 Al+3 0.4887 0.7482 0.2616 1 0.0
Sr4 Sr+2 0.4696 0.9972 0.2893 1 0.0
Al6 Al+3 0.7607 0.1274 0.6351 1 0.0
Cr1 Cr+6 0.7038 0.5119 0.5 1 0.0
O1 O-2 0.7767 0.1642 0.5094 1 0.0
O8 O-2 0.6054 0.3261 0.845 1 0.0
O7 O-2 0.9043 0.6688 0.184 1 0.0
Al1 Al+3 0.4923 0.2458 0.2684 1 0.0
O15 O-2 0.7097 0.4262 0.5965 1 0.0
O5 O-2 0.4264 0.3351 0.6843 1 0.0
O3 O-2 0.7335 0.8428 0.5098 1 0.0
O2 O-2 0.2423 0.9985 0.169 1 0.0
O16 O-2 0.6123 0.4618 0.4128 1 0.0
Sr2 Sr+2 0.5418 0.2852 0.513 1 0.0
O11 O-2 0.5734 0.1745 0.3639 1 0.0
Sr1 Sr+2 0.9693 0.7309 0.5122 1 0.0
O10 O-2 0.0761 0.6577 0.6845 1 0.0
O13 O-2 0.8636 0.5499 0.4664 1 0.0
Al4 Al+3 0.254 0.129 0.142 1 0.0
Al5 Al+3 0.7385 0.8745 0.3862 1 0.0
O14 O-2 0.6111 0.6106 0.5456 1 0.0
Sr3 Sr+2 0.0243 0.9958 0.7437 1 0.0
O4 O-2 0.277 0.0003 0.8542 1 0.0
